data_2232623
loop_
_publ_author_name
'He, Qing-Peng'
'Dai, Li'
'Tan, Bo'

_publ_section_title
;
 2-{[4-(Dimethylamino)benzylidene]amino}phenyl disulfide
;
_journal_coeditor_code CV5186
_journal_issue 12
_journal_name_full 'Acta Crystallographica Section E'
_journal_page_first o3240
_journal_paper_doi 10.1107/S1600536811046277
_journal_volume 67
_journal_year 2011
_chemical_formula_iupac 'C30 H30 N4 S2'
_chemical_formula_moiety 'C30 H30 N4 S2'
_chemical_formula_sum 'C30 H30 N4 S2'
_chemical_formula_weight 510.70
_chemical_name_systematic
;
2-{[4-(Dimethylamino)benzylidene]amino}phenyl disulfide
;
_space_group_IT_number 14
_symmetry_cell_setting monoclinic
_symmetry_space_group_name_Hall '-P 2yn'
_symmetry_space_group_name_H-M 'P 1 21/n 1'
_atom_sites_solution_hydrogens geom
_atom_sites_solution_primary direct
_atom_sites_solution_secondary difmap
_audit_creation_method SHELXL-97
_cell_angle_alpha 90.00
_cell_angle_beta 95.7840(10)
_cell_angle_gamma 90.00
_cell_formula_units_Z 4
_cell_length_a 10.6730(10)
_cell_length_b 22.906(2)
_cell_length_c 11.2939(11)
_cell_measurement_reflns_used 1564
_cell_measurement_temperature 298(2)
_cell_measurement_theta_max 18.144
_cell_measurement_theta_min 2.503
_cell_volume 2747.0(4)
_computing_cell_refinement 'SAINT (Bruker, 2007)'
_computing_data_collection 'SMART (Bruker, 2007)'
_computing_data_reduction 'SAINT (Bruker, 2007)'
_computing_molecular_graphics 'SHELXTL (Sheldrick, 2008)'
_computing_publication_material 'SHELXTL (Sheldrick, 2008)'
_computing_structure_refinement 'SHELXL97 (Sheldrick, 2008)'
_computing_structure_solution 'SHELXS97 (Sheldrick, 2008)'
_diffrn_ambient_temperature 298(2)
_diffrn_measured_fraction_theta_full 0.997
_diffrn_measured_fraction_theta_max 0.997
_diffrn_measurement_device_type 'Bruker SMART APEX CCD area-etector'
_diffrn_measurement_method 'phi and omega scans'
_diffrn_radiation_monochromator graphite
_diffrn_radiation_source 'fine-focus sealed tube'
_diffrn_radiation_type MoK\a
_diffrn_radiation_wavelength 0.71073
_diffrn_reflns_av_R_equivalents 0.0567
_diffrn_reflns_av_sigmaI/netI 0.0918
_diffrn_reflns_limit_h_max 12
_diffrn_reflns_limit_h_min -12
_diffrn_reflns_limit_k_max 25
_diffrn_reflns_limit_k_min -27
_diffrn_reflns_limit_l_max 11
_diffrn_reflns_limit_l_min -13
_diffrn_reflns_number 13873
_diffrn_reflns_theta_full 25.02
_diffrn_reflns_theta_max 25.02
_diffrn_reflns_theta_min 2.50
_exptl_absorpt_coefficient_mu 0.219
_exptl_absorpt_correction_T_max 0.9742
_exptl_absorpt_correction_T_min 0.9371
_exptl_absorpt_correction_type multi-scan
_exptl_absorpt_process_details '(SADABS; Sheldrick, 1996)'
_exptl_crystal_colour yellow
_exptl_crystal_density_diffrn 1.235
_exptl_crystal_density_method 'not measured'
_exptl_crystal_description block
_exptl_crystal_F_000 1080
_exptl_crystal_size_max 0.30
_exptl_crystal_size_mid 0.26
_exptl_crystal_size_min 0.12
_refine_diff_density_max 0.286
_refine_diff_density_min -0.137
_refine_ls_extinction_method none
_refine_ls_goodness_of_fit_ref 0.834
_refine_ls_hydrogen_treatment constr
_refine_ls_matrix_type full
_refine_ls_number_parameters 329
_refine_ls_number_reflns 4851
_refine_ls_number_restraints 0
_refine_ls_restrained_S_all 0.834
_refine_ls_R_factor_all 0.1290
_refine_ls_R_factor_gt 0.0513
_refine_ls_shift/su_max 0.000
_refine_ls_shift/su_mean 0.000
_refine_ls_structure_factor_coef Fsqd
_refine_ls_weighting_details 'calc w=1/[\s^2^(Fo^2^)+(0.0486P)^2^] where P=(Fo^2^+2Fc^2^)/3'
_refine_ls_weighting_scheme calc
_refine_ls_wR_factor_gt 0.0994
_refine_ls_wR_factor_ref 0.1222
_reflns_number_gt 2145
_reflns_number_total 4851
_reflns_threshold_expression I>2sigma(I)
_cod_data_source_file cv5186.cif
_cod_data_source_block I
_cod_original_sg_symbol_H-M 'P 21/n'
_cod_database_code 2232623
_cod_database_fobs_code 2232623

loop_
_symmetry_equiv_pos_as_xyz
'x, y, z'
'-x+1/2, y+1/2, -z+1/2'
'-x, -y, -z'
'x-1/2, -y-1/2, z-1/2'

loop_
_atom_site_type_symbol
_atom_site_label
_atom_site_fract_x
_atom_site_fract_y
_atom_site_fract_z
_atom_site_U_iso_or_equiv
_atom_site_adp_type
_atom_site_calc_flag
_atom_site_refinement_flags
_atom_site_occupancy
_atom_site_symmetry_multiplicity
S S1 0.19747(8) 0.14806(4) 0.72993(7) 0.0713(3) Uani d . 1 1
S S2 0.11991(8) 0.22645(4) 0.67335(8) 0.0755(3) Uani d . 1 1
N N1 -0.1215(2) 0.28105(12) 0.6062(2) 0.0628(7) Uani d . 1 1
N N2 0.3431(2) 0.04770(12) 0.7508(2) 0.0705(8) Uani d . 1 1
N N3 -0.3191(3) 0.51151(12) 0.8653(3) 0.0786(8) Uani d . 1 1
N N4 0.1784(4) -0.16806(15) 1.0685(3) 0.0984(10) Uani d . 1 1
C C1 0.0171(3) 0.20663(13) 0.5451(3) 0.0584(8) Uani d . 1 1
C C2 0.0478(3) 0.16385(15) 0.4662(3) 0.0704(10) Uani d . 1 1
H H2 0.1245 0.1445 0.4793 0.085 Uiso calc R 1 1
C C3 -0.0350(4) 0.14966(15) 0.3680(3) 0.0805(10) Uani d . 1 1
H H3 -0.0139 0.1209 0.3155 0.097 Uiso calc R 1 1
C C4 -0.1484(4) 0.17819(16) 0.3485(3) 0.0841(11) Uani d . 1 1
H H4 -0.2047 0.1683 0.2834 0.101 Uiso calc R 1 1
C C5 -0.1786(3) 0.22166(15) 0.4258(3) 0.0745(10) Uani d . 1 1
H H5 -0.2556 0.2408 0.4122 0.089 Uiso calc R 1 1
C C6 -0.0955(3) 0.23708(14) 0.5236(3) 0.0582(8) Uani d . 1 1
C C7 -0.1777(3) 0.32766(15) 0.5692(3) 0.0660(9) Uani d . 1 1
H H7 -0.1983 0.3318 0.4877 0.079 Uiso calc R 1 1
C C8 -0.2120(3) 0.37512(14) 0.6467(3) 0.0612(9) Uani d . 1 1
C C9 -0.1778(3) 0.37524(14) 0.7692(3) 0.0673(9) Uani d . 1 1
H H9 -0.1314 0.3441 0.8036 0.081 Uiso calc R 1 1
C C10 -0.2107(3) 0.42006(15) 0.8401(3) 0.0700(9) Uani d . 1 1
H H10 -0.1851 0.4189 0.9213 0.084 Uiso calc R 1 1
C C11 -0.2818(3) 0.46755(14) 0.7935(3) 0.0631(9) Uani d . 1 1
C C12 -0.3114(3) 0.46861(14) 0.6697(3) 0.0716(10) Uani d . 1 1
H H12 -0.3553 0.5002 0.6344 0.086 Uiso calc R 1 1
C C13 -0.2766(3) 0.42355(15) 0.5998(3) 0.0723(10) Uani d . 1 1
H H13 -0.2971 0.4257 0.5179 0.087 Uiso calc R 1 1
C C14 -0.3916(3) 0.56013(16) 0.8147(3) 0.1046(13) Uani d . 1 1
H H14A -0.3512 0.5762 0.7498 0.157 Uiso calc R 1 1
H H14B -0.3972 0.5895 0.8745 0.157 Uiso calc R 1 1
H H14C -0.4746 0.5471 0.7862 0.157 Uiso calc R 1 1
C C15 -0.3011(4) 0.50616(15) 0.9928(3) 0.1034(13) Uani d . 1 1
H H15A -0.3390 0.4706 1.0165 0.155 Uiso calc R 1 1
H H15B -0.3396 0.5388 1.0284 0.155 Uiso calc R 1 1
H H15C -0.2126 0.5056 1.0187 0.155 Uiso calc R 1 1
C C16 0.3436(3) 0.14305(15) 0.6678(3) 0.0619(9) Uani d . 1 1
C C17 0.3972(4) 0.18706(15) 0.6046(3) 0.0798(10) Uani d . 1 1
H H17 0.3565 0.2228 0.5932 0.096 Uiso calc R 1 1
C C18 0.5101(4) 0.17773(18) 0.5590(4) 0.0983(13) Uani d . 1 1
H H18 0.5459 0.2073 0.5171 0.118 Uiso calc R 1 1
C C19 0.5702(4) 0.1251(2) 0.5750(4) 0.1061(14) Uani d . 1 1
H H19 0.6458 0.1188 0.5425 0.127 Uiso calc R 1 1
C C20 0.5192(4) 0.08124(17) 0.6390(3) 0.0945(12) Uani d . 1 1
H H20 0.5609 0.0457 0.6493 0.113 Uiso calc R 1 1
C C21 0.4060(3) 0.08967(15) 0.6882(3) 0.0673(9) Uani d . 1 1
C C22 0.4045(3) 0.00799(16) 0.8111(3) 0.0750(10) Uani d . 1 1
H H22 0.4919 0.0084 0.8145 0.090 Uiso calc R 1 1
C C23 0.3452(3) -0.03744(15) 0.8743(3) 0.0657(9) Uani d . 1 1
C C24 0.2152(3) -0.04379(15) 0.8688(3) 0.0710(10) Uani d . 1 1
H H24 0.1641 -0.0184 0.8214 0.085 Uiso calc R 1 1
C C25 0.1604(3) -0.08633(16) 0.9311(3) 0.0768(10) Uani d . 1 1
H H25 0.0731 -0.0894 0.9241 0.092 Uiso calc R 1 1
C C26 0.2329(4) -0.12559(16) 1.0054(3) 0.0764(10) Uani d . 1 1
C C27 0.3634(4) -0.11984(16) 1.0115(3) 0.0863(11) Uani d . 1 1
H H27 0.4150 -0.1450 1.0591 0.104 Uiso calc R 1 1
C C28 0.4159(3) -0.07660(16) 0.9467(3) 0.0872(11) Uani d . 1 1
H H28 0.5032 -0.0737 0.9519 0.105 Uiso calc R 1 1
C C29 0.0443(5) -0.17245(17) 1.0621(4) 0.1289(17) Uani d . 1 1
H H29A 0.0103 -0.1368 1.0903 0.193 Uiso calc R 1 1
H H29B 0.0216 -0.2044 1.1107 0.193 Uiso calc R 1 1
H H29C 0.0109 -0.1791 0.9811 0.193 Uiso calc R 1 1
C C30 0.2540(4) -0.20578(17) 1.1510(3) 0.1166(15) Uani d . 1 1
H H30A 0.3060 -0.2304 1.1075 0.175 Uiso calc R 1 1
H H30B 0.1996 -0.2296 1.1935 0.175 Uiso calc R 1 1
H H30C 0.3063 -0.1823 1.2064 0.175 Uiso calc R 1 1

loop_
_atom_site_aniso_label
_atom_site_aniso_U_11
_atom_site_aniso_U_22
_atom_site_aniso_U_33
_atom_site_aniso_U_12
_atom_site_aniso_U_13
_atom_site_aniso_U_23
S1 0.0717(6) 0.0764(7) 0.0644(6) 0.0111(5) -0.0005(5) 0.0060(5)
S2 0.0801(6) 0.0720(6) 0.0704(6) 0.0154(5) -0.0128(5) -0.0120(5)
N1 0.0643(18) 0.0658(19) 0.0583(17) 0.0104(15) 0.0060(14) 0.0049(15)
N2 0.0727(19) 0.064(2) 0.073(2) 0.0052(16) 0.0010(16) 0.0112(16)
N3 0.096(2) 0.060(2) 0.081(2) 0.0147(17) 0.0124(18) 0.0007(17)
N4 0.114(3) 0.083(3) 0.105(3) -0.015(2) 0.041(2) 0.003(2)
C1 0.063(2) 0.059(2) 0.053(2) 0.0074(17) 0.0034(17) 0.0004(17)
C2 0.073(2) 0.073(3) 0.064(2) 0.0103(19) 0.001(2) -0.0028(19)
C3 0.100(3) 0.075(3) 0.064(2) 0.015(2) -0.003(2) -0.0136(19)
C4 0.096(3) 0.085(3) 0.066(3) 0.011(2) -0.020(2) -0.012(2)
C5 0.069(2) 0.078(3) 0.073(2) 0.0173(19) -0.008(2) 0.001(2)
C6 0.064(2) 0.062(2) 0.048(2) 0.0032(18) 0.0043(18) 0.0001(17)
C7 0.065(2) 0.075(3) 0.057(2) 0.0060(19) 0.0044(18) 0.0046(19)
C8 0.062(2) 0.060(2) 0.062(2) 0.0096(17) 0.0117(18) 0.0079(18)
C9 0.082(2) 0.060(2) 0.061(2) 0.0090(18) 0.009(2) 0.0105(19)
C10 0.087(2) 0.067(3) 0.057(2) 0.006(2) 0.0074(19) 0.0074(19)
C11 0.058(2) 0.056(2) 0.077(3) 0.0023(17) 0.012(2) 0.004(2)
C12 0.076(2) 0.059(2) 0.079(3) 0.0150(18) 0.000(2) 0.010(2)
C13 0.078(2) 0.071(3) 0.066(2) 0.015(2) -0.0003(19) 0.008(2)
C14 0.106(3) 0.081(3) 0.124(3) 0.030(2) 0.002(3) -0.010(3)
C15 0.149(4) 0.072(3) 0.095(3) 0.012(2) 0.038(3) -0.002(2)
C16 0.061(2) 0.064(2) 0.059(2) 0.0001(19) -0.0057(17) 0.0063(17)
C17 0.080(3) 0.067(3) 0.092(3) 0.003(2) 0.003(2) 0.010(2)
C18 0.079(3) 0.090(3) 0.128(4) 0.003(2) 0.021(3) 0.037(3)
C19 0.074(3) 0.116(4) 0.133(4) 0.012(3) 0.029(3) 0.034(3)
C20 0.081(3) 0.089(3) 0.116(3) 0.019(2) 0.021(3) 0.029(2)
C21 0.061(2) 0.070(3) 0.071(2) 0.006(2) 0.0053(19) 0.0096(19)
C22 0.066(2) 0.075(3) 0.084(3) 0.005(2) 0.006(2) 0.006(2)
C23 0.059(2) 0.065(3) 0.073(2) 0.0095(19) 0.008(2) 0.0055(18)
C24 0.072(3) 0.067(3) 0.072(2) 0.009(2) 0.001(2) -0.0030(19)
C25 0.073(3) 0.077(3) 0.081(3) -0.006(2) 0.010(2) -0.009(2)
C26 0.095(3) 0.062(3) 0.077(3) -0.002(2) 0.028(2) -0.006(2)
C27 0.080(3) 0.078(3) 0.103(3) 0.020(2) 0.020(2) 0.029(2)
C28 0.067(2) 0.085(3) 0.112(3) 0.018(2) 0.020(2) 0.023(2)
C29 0.145(5) 0.101(4) 0.151(4) -0.040(3) 0.070(4) -0.015(3)
C30 0.175(5) 0.084(3) 0.095(3) -0.006(3) 0.034(3) 0.015(3)

loop_
_atom_type_symbol
_atom_type_description
_atom_type_scat_dispersion_real
_atom_type_scat_dispersion_imag
_atom_type_scat_source
C C 0.0033 0.0016 'International Tables Vol C Tables 4.2.6.8 and 6.1.1.4'
H H 0.0000 0.0000 'International Tables Vol C Tables 4.2.6.8 and 6.1.1.4'
N N 0.0061 0.0033 'International Tables Vol C Tables 4.2.6.8 and 6.1.1.4'
S S 0.1246 0.1234 'International Tables Vol C Tables 4.2.6.8 and 6.1.1.4'

loop_
_geom_angle_atom_site_label_1
_geom_angle_atom_site_label_2
_geom_angle_atom_site_label_3
_geom_angle
C16 S1 S2 106.03(12)
C1 S2 S1 103.05(11)
C7 N1 C6 119.7(3)
C22 N2 C21 120.7(3)
C11 N3 C15 120.7(3)
C11 N3 C14 120.5(3)
C15 N3 C14 118.3(3)
C26 N4 C29 120.0(4)
C26 N4 C30 121.2(4)
C29 N4 C30 118.6(3)
C2 C1 C6 120.0(3)
C2 C1 S2 122.4(3)
C6 C1 S2 117.6(2)
C3 C2 C1 120.5(3)
C3 C2 H2 119.8
C1 C2 H2 119.8
C4 C3 C2 119.8(3)
C4 C3 H3 120.1
C2 C3 H3 120.1
C3 C4 C5 119.9(3)
C3 C4 H4 120.0
C5 C4 H4 120.0
C4 C5 C6 120.8(3)
C4 C5 H5 119.6
C6 C5 H5 119.6
C1 C6 C5 118.8(3)
C1 C6 N1 117.7(3)
C5 C6 N1 123.4(3)
N1 C7 C8 124.3(3)
N1 C7 H7 117.9
C8 C7 H7 117.9
C13 C8 C9 116.7(3)
C13 C8 C7 120.7(3)
C9 C8 C7 122.5(3)
C10 C9 C8 121.6(3)
C10 C9 H9 119.2
C8 C9 H9 119.2
C9 C10 C11 121.6(3)
C9 C10 H10 119.2
C11 C10 H10 119.2
N3 C11 C10 121.7(3)
N3 C11 C12 121.7(3)
C10 C11 C12 116.6(3)
C13 C12 C11 120.9(3)
C13 C12 H12 119.6
C11 C12 H12 119.6
C12 C13 C8 122.4(3)
C12 C13 H13 118.8
C8 C13 H13 118.8
N3 C14 H14A 109.5
N3 C14 H14B 109.5
H14A C14 H14B 109.5
N3 C14 H14C 109.5
H14A C14 H14C 109.5
H14B C14 H14C 109.5
N3 C15 H15A 109.5
N3 C15 H15B 109.5
H15A C15 H15B 109.5
N3 C15 H15C 109.5
H15A C15 H15C 109.5
H15B C15 H15C 109.5
C17 C16 C21 120.2(3)
C17 C16 S1 125.3(3)
C21 C16 S1 114.4(3)
C18 C17 C16 120.1(3)
C18 C17 H17 120.0
C16 C17 H17 120.0
C19 C18 C17 120.3(4)
C19 C18 H18 119.9
C17 C18 H18 119.9
C18 C19 C20 120.3(4)
C18 C19 H19 119.8
C20 C19 H19 119.8
C19 C20 C21 120.8(4)
C19 C20 H20 119.6
C21 C20 H20 119.6
C20 C21 C16 118.2(3)
C20 C21 N2 125.8(3)
C16 C21 N2 115.9(3)
N2 C22 C23 123.4(3)
N2 C22 H22 118.3
C23 C22 H22 118.3
C28 C23 C24 116.2(3)
C28 C23 C22 121.2(3)
C24 C23 C22 122.6(3)
C25 C24 C23 121.9(3)
C25 C24 H24 119.1
C23 C24 H24 119.1
C24 C25 C26 121.6(3)
C24 C25 H25 119.2
C26 C25 H25 119.2
N4 C26 C27 121.1(4)
N4 C26 C25 121.8(4)
C27 C26 C25 117.1(3)
C28 C27 C26 119.9(4)
C28 C27 H27 120.1
C26 C27 H27 120.1
C27 C28 C23 123.3(3)
C27 C28 H28 118.3
C23 C28 H28 118.3
N4 C29 H29A 109.5
N4 C29 H29B 109.5
H29A C29 H29B 109.5
N4 C29 H29C 109.5
H29A C29 H29C 109.5
H29B C29 H29C 109.5
N4 C30 H30A 109.5
N4 C30 H30B 109.5
H30A C30 H30B 109.5
N4 C30 H30C 109.5
H30A C30 H30C 109.5
H30B C30 H30C 109.5

loop_
_geom_bond_atom_site_label_1
_geom_bond_atom_site_label_2
_geom_bond_distance
S1 C16 1.777(3)
S1 S2 2.0521(12)
S2 C1 1.786(3)
N1 C7 1.274(3)
N1 C6 1.419(4)
N2 C22 1.277(4)
N2 C21 1.404(4)
N3 C11 1.376(4)
N3 C15 1.440(4)
N3 C14 1.441(4)
N4 C26 1.370(4)
N4 C29 1.429(5)
N4 C30 1.454(4)
C1 C2 1.386(4)
C1 C6 1.389(4)
C2 C3 1.385(4)
C2 H2 0.9300
C3 C4 1.373(4)
C3 H3 0.9300
C4 C5 1.384(4)
C4 H4 0.9300
C5 C6 1.391(4)
C5 H5 0.9300
C7 C8 1.465(4)
C7 H7 0.9300
C8 C13 1.383(4)
C8 C9 1.395(4)
C9 C10 1.370(4)
C9 H9 0.9300
C10 C11 1.399(4)
C10 H10 0.9300
C11 C12 1.403(4)
C12 C13 1.373(4)
C12 H12 0.9300
C13 H13 0.9300
C14 H14A 0.9600
C14 H14B 0.9600
C14 H14C 0.9600
C15 H15A 0.9600
C15 H15B 0.9600
C15 H15C 0.9600
C16 C17 1.391(4)
C16 C21 1.400(4)
C17 C18 1.375(4)
C17 H17 0.9300
C18 C19 1.370(5)
C18 H18 0.9300
C19 C20 1.380(4)
C19 H19 0.9300
C20 C21 1.393(4)
C20 H20 0.9300
C22 C23 1.444(4)
C22 H22 0.9300
C23 C28 1.385(4)
C23 C24 1.390(4)
C24 C25 1.367(4)
C24 H24 0.9300
C25 C26 1.408(4)
C25 H25 0.9300
C26 C27 1.393(4)
C27 C28 1.384(4)
C27 H27 0.9300
C28 H28 0.9300
C29 H29A 0.9600
C29 H29B 0.9600
C29 H29C 0.9600
C30 H30A 0.9600
C30 H30B 0.9600
C30 H30C 0.9600

loop_
_cod_related_entry_id
_cod_related_entry_database
_cod_related_entry_code
1 ChemSpider 30657202
